data_1504153
loop_
_publ_author_name
'Yeagley, Andrew A.'
'Lowder, Melissa A.'
'Chruma, Jason J.'

_publ_section_title
;
 Tandem C-C bond-forming processes: interception of the pd-catalyzed
 decarboxylative allylation of allyl diphenylglycinate imines with
 activated olefins.
;
_journal_issue 17
_journal_name_full 'Organic letters'
_journal_page_first 4022
_journal_page_last 4025
_journal_paper_doi 10.1021/ol901745x
_journal_volume 11
_journal_year 2009
_chemical_formula_sum 'C34 H25 Br N4'
_chemical_formula_weight 569.49
_chemical_melting_point 463
_chemical_name_systematic
; 
 ? 
;
_space_group_IT_number 14
_symmetry_cell_setting monoclinic
_symmetry_space_group_name_Hall '-P 2ybc'
_symmetry_space_group_name_H-M 'P 1 21/c 1'
_atom_sites_solution_hydrogens difmap
_atom_sites_solution_primary direct
_atom_sites_solution_secondary difmap
_audit_creation_method SHELXL-97
_cell_angle_alpha 90.00
_cell_angle_beta 96.634(1)
_cell_angle_gamma 90.00
_cell_formula_units_Z 4
_cell_length_a 9.5831(4)
_cell_length_b 13.0254(5)
_cell_length_c 23.2091(9)
_cell_measurement_reflns_used 6860
_cell_measurement_temperature 293(2)
_cell_measurement_theta_max 27.196
_cell_measurement_theta_min 2.856
_cell_volume 2877.6(2)
_computing_cell_refinement 'Bruker XSCANS'
_computing_data_collection 'Bruker XSCANS'
_computing_data_reduction 'Bruker SHELXTL'
_computing_molecular_graphics 'Bruker SHELXTL'
_computing_publication_material 'Bruker SHELXTL'
_computing_structure_refinement 'SHELXL-97 (Sheldrick, 1997)'
_computing_structure_solution 'SHELXS-97 (Sheldrick, 1990)'
_diffrn_ambient_temperature 293(2)
_diffrn_measured_fraction_theta_full 0.989
_diffrn_measured_fraction_theta_max 0.989
_diffrn_measurement_device_type 'SMART APEX CCD diffractometer'
_diffrn_measurement_method 'omega and phi scans'
_diffrn_radiation_monochromator graphite
_diffrn_radiation_source 'fine-focus sealed tube'
_diffrn_radiation_type MoK\a
_diffrn_radiation_wavelength 0.71073
_diffrn_reflns_av_R_equivalents 0.0795
_diffrn_reflns_av_sigmaI/netI 0.1221
_diffrn_reflns_limit_h_max 14
_diffrn_reflns_limit_h_min -14
_diffrn_reflns_limit_k_max 19
_diffrn_reflns_limit_k_min -19
_diffrn_reflns_limit_l_max 35
_diffrn_reflns_limit_l_min -34
_diffrn_reflns_number 37543
_diffrn_reflns_theta_full 32.54
_diffrn_reflns_theta_max 32.54
_diffrn_reflns_theta_min 2.36
_exptl_absorpt_coefficient_mu 1.457
_exptl_absorpt_correction_T_max 0.801926
_exptl_absorpt_correction_T_min 0.478588
_exptl_absorpt_correction_type empirical
_exptl_absorpt_process_details 'Bruker SADABS'
_exptl_crystal_colour colorless
_exptl_crystal_density_diffrn 1.314
_exptl_crystal_density_meas ?
_exptl_crystal_density_method 'not measured'
_exptl_crystal_description block
_exptl_crystal_F_000 1168
_exptl_crystal_size_max 0.31
_exptl_crystal_size_mid 0.27
_exptl_crystal_size_min 0.19
_refine_diff_density_max 0.641
_refine_diff_density_min -0.606
_refine_diff_density_rms 0.070
_refine_ls_extinction_coef none
_refine_ls_extinction_method none
_refine_ls_goodness_of_fit_ref 0.694
_refine_ls_hydrogen_treatment allref
_refine_ls_matrix_type full
_refine_ls_number_parameters 452
_refine_ls_number_reflns 10342
_refine_ls_number_restraints 0
_refine_ls_restrained_S_all 0.694
_refine_ls_R_factor_all 0.1878
_refine_ls_R_factor_gt 0.0548
_refine_ls_shift/su_max 0.002
_refine_ls_shift/su_mean 0.000
_refine_ls_structure_factor_coef Fsqd
_refine_ls_weighting_details 'calc w=1/[\s^2^(Fo^2^)+(0.0777P)^2^+0.0000P] where P=(Fo^2^+2Fc^2^)/3'
_refine_ls_weighting_scheme calc
_refine_ls_wR_factor_gt 0.1226
_refine_ls_wR_factor_ref 0.1494
_reflns_number_gt 2747
_reflns_number_total 10342
_reflns_threshold_expression >2sigma(I)
_cod_data_source_file ol901745x_si_002.cif
_cod_data_source_block C34H25BrN4
_cod_depositor_comments
;
The following automatic conversions were performed:

'_symmetry_cell_setting' value 'Monoclinic' changed to 'monoclinic'
according to /home/saulius/struct/CIF-dictionaries/cif_core.dic
dictionary named 'cif_core.dic' version 2.4.2 from 2011-04-26.

Automatic conversion script
Id: cif_fix_values 1715 2011-07-08 13:25:40Z adriana 

The following automatic conversions were performed:

'_exptl_crystal_density_meas' value 'not measured' was changed to '?'
- the value is perceived as not measured.

Automatic conversion script
Id: cif_fix_values 3008 2015-01-20 13:52:24Z robertas 
;
_cod_original_sg_symbol_H-M P2(1)/c
_cod_database_code 1504153

loop_
_symmetry_equiv_pos_as_xyz
'x, y, z'
'-x, y+1/2, -z+1/2'
'-x, -y, -z'
'x, -y-1/2, z-1/2'

loop_
_atom_site_label
_atom_site_type_symbol
_atom_site_fract_x
_atom_site_fract_y
_atom_site_fract_z
_atom_site_U_iso_or_equiv
_atom_site_adp_type
_atom_site_occupancy
_atom_site_symmetry_multiplicity
_atom_site_calc_flag
Br Br 0.07351(3) -0.00982(3) 0.076797(17) 0.10351(19) Uani 1 1 d
N1 N 0.5670(2) 0.17302(15) 0.16460(8) 0.0601(5) Uani 1 1 d
N2 N 0.6886(3) -0.0481(2) 0.21636(11) 0.1041(9) Uani 1 1 d
N3 N 0.6593(3) -0.0217(2) 0.03534(11) 0.0847(7) Uani 1 1 d
N4 N -0.0308(3) 0.5428(2) 0.08277(11) 0.0877(7) Uani 1 1 d
C1 C 0.4624(2) 0.15591(19) 0.11445(11) 0.0543(6) Uani 1 1 d
C2 C 0.3957(2) 0.04865(19) 0.11918(11) 0.0534(6) Uani 1 1 d
C3 C 0.5091(2) -0.03926(19) 0.12216(10) 0.0559(6) Uani 1 1 d
C4 C 0.4393(3) -0.1473(2) 0.11613(18) 0.0783(9) Uani 1 1 d
C5 C 0.5436(4) -0.2332(3) 0.1247(3) 0.1115(13) Uani 1 1 d
C6 C 0.5784(6) -0.2909(4) 0.0864(3) 0.1364(17) Uani 1 1 d
C7 C 0.6096(3) -0.0384(2) 0.17606(12) 0.0706(7) Uani 1 1 d
C8 C 0.5955(3) -0.0277(2) 0.07332(12) 0.0609(7) Uani 1 1 d
C9 C 0.3504(2) 0.23970(18) 0.10860(10) 0.0511(6) Uani 1 1 d
C10 C 0.3306(3) 0.3057(2) 0.15355(12) 0.0663(7) Uani 1 1 d
C11 C 0.2310(3) 0.3828(2) 0.14644(12) 0.0653(7) Uani 1 1 d
C12 C 0.1502(2) 0.39530(19) 0.09355(11) 0.0572(6) Uani 1 1 d
C13 C 0.1677(3) 0.3300(2) 0.04802(12) 0.0662(7) Uani 1 1 d
C14 C 0.2672(3) 0.2524(2) 0.05621(11) 0.0616(7) Uani 1 1 d
C15 C 0.0475(3) 0.4771(2) 0.08680(11) 0.0666(7) Uani 1 1 d
C16 C 0.3003(3) 0.03868(18) 0.16638(12) 0.0604(6) Uani 1 1 d
C17 C 0.3487(4) 0.0543(2) 0.22432(13) 0.0777(8) Uani 1 1 d
C18 C 0.2606(6) 0.0446(3) 0.26767(17) 0.1001(11) Uani 1 1 d
C19 C 0.1210(6) 0.0227(3) 0.2525(3) 0.1104(15) Uani 1 1 d
C20 C 0.0689(5) 0.0092(3) 0.1969(3) 0.0984(12) Uani 1 1 d
C21 C 0.1566(3) 0.01553(19) 0.15338(14) 0.0742(8) Uani 1 1 d
C22 C 0.6803(2) 0.22276(18) 0.15835(10) 0.0563(6) Uani 1 1 d
C23 C 0.7855(2) 0.23267(19) 0.21047(12) 0.0600(6) Uani 1 1 d
C24 C 0.9221(3) 0.2672(2) 0.20633(15) 0.0744(8) Uani 1 1 d
C25 C 1.0191(4) 0.2721(3) 0.25532(19) 0.0924(11) Uani 1 1 d
C26 C 0.9829(3) 0.2445(2) 0.30827(19) 0.0881(10) Uani 1 1 d
C27 C 0.8485(3) 0.2117(3) 0.31365(15) 0.0881(9) Uani 1 1 d
C28 C 0.7516(3) 0.2057(3) 0.26459(13) 0.0782(9) Uani 1 1 d
C29 C 0.7095(3) 0.2718(2) 0.10284(11) 0.0629(7) Uani 1 1 d
C30 C 0.7893(3) 0.2228(3) 0.06452(17) 0.0863(9) Uani 1 1 d
C31 C 0.8077(5) 0.2678(6) 0.0119(2) 0.1124(15) Uani 1 1 d
C32 C 0.7510(7) 0.3602(7) -0.0014(2) 0.129(2) Uani 1 1 d
C33 C 0.6734(5) 0.4108(4) 0.0350(2) 0.1060(12) Uani 1 1 d
C34 C 0.6524(3) 0.3660(3) 0.08724(15) 0.0769(8) Uani 1 1 d
H1 H 0.506(2) 0.1564(15) 0.0767(9) 0.050(6) Uiso 1 1 d
H2 H 0.347(2) 0.0347(14) 0.0822(9) 0.044(6) Uiso 1 1 d
H4A H 0.384(3) -0.145(2) 0.0759(12) 0.094(10) Uiso 1 1 d
H4B H 0.393(2) -0.1501(16) 0.1461(10) 0.051(7) Uiso 1 1 d
H5 H 0.595(4) -0.247(2) 0.1622(15) 0.175(15) Uiso 1 1 d
H6A H 0.637(5) -0.349(4) 0.097(2) 0.20(2) Uiso 1 1 d
H6B H 0.534(6) -0.249(4) 0.051(2) 0.20(2) Uiso 1 1 d
H10 H 0.379(3) 0.2977(19) 0.1895(11) 0.080(8) Uiso 1 1 d
H11 H 0.217(2) 0.4344(17) 0.1771(9) 0.060(7) Uiso 1 1 d
H13 H 0.117(3) 0.3387(18) 0.0099(11) 0.080(8) Uiso 1 1 d
H14 H 0.283(3) 0.2100(17) 0.0241(10) 0.069(8) Uiso 1 1 d
H17 H 0.443(3) 0.069(2) 0.2342(13) 0.107(12) Uiso 1 1 d
H18 H 0.312(4) 0.053(3) 0.3123(16) 0.133(12) Uiso 1 1 d
H19 H 0.063(4) 0.021(2) 0.2836(17) 0.141(14) Uiso 1 1 d
H20 H -0.022(5) -0.002(3) 0.1855(19) 0.152(18) Uiso 1 1 d
H24 H 0.942(3) 0.291(2) 0.1655(13) 0.108(11) Uiso 1 1 d
H25 H 1.109(4) 0.302(2) 0.2520(13) 0.122(12) Uiso 1 1 d
H26 H 1.057(4) 0.246(2) 0.3448(15) 0.132(12) Uiso 1 1 d
H27 H 0.820(3) 0.191(2) 0.3489(13) 0.096(10) Uiso 1 1 d
H28 H 0.665(3) 0.180(2) 0.2684(11) 0.085(9) Uiso 1 1 d
H30 H 0.823(3) 0.157(2) 0.0761(10) 0.064(8) Uiso 1 1 d
H31 H 0.850(5) 0.244(4) -0.015(2) 0.19(2) Uiso 1 1 d
H32 H 0.754(4) 0.382(3) -0.0357(18) 0.142(18) Uiso 1 1 d
H33 H 0.628(6) 0.486(4) 0.022(2) 0.19(2) Uiso 1 1 d
H34 H 0.609(3) 0.4015(19) 0.1181(11) 0.080(9) Uiso 1 1 d

loop_
_atom_site_aniso_label
_atom_site_aniso_U_11
_atom_site_aniso_U_22
_atom_site_aniso_U_33
_atom_site_aniso_U_23
_atom_site_aniso_U_13
_atom_site_aniso_U_12
Br 0.04160(17) 0.1341(3) 0.1315(3) 0.0056(2) -0.00449(17) -0.00614(17)
N1 0.0359(11) 0.0842(14) 0.0592(13) 0.0063(10) 0.0014(9) 0.0012(11)
N2 0.098(2) 0.128(2) 0.0781(18) 0.0053(16) -0.0227(16) 0.0374(17)
N3 0.0629(16) 0.122(2) 0.0725(16) -0.0054(14) 0.0220(14) 0.0085(13)
N4 0.0731(17) 0.0931(18) 0.0929(18) -0.0004(14) -0.0078(13) 0.0172(15)
C1 0.0335(12) 0.0817(18) 0.0473(15) 0.0072(12) 0.0027(11) 0.0029(12)
C2 0.0352(12) 0.0769(18) 0.0481(15) 0.0039(12) 0.0053(11) 0.0010(12)
C3 0.0422(13) 0.0751(17) 0.0508(15) 0.0009(12) 0.0066(11) 0.0042(12)
C4 0.066(2) 0.081(2) 0.091(3) -0.0021(18) 0.025(2) 0.0008(17)
C5 0.097(3) 0.089(3) 0.153(5) -0.020(3) 0.032(3) 0.005(2)
C6 0.119(4) 0.106(4) 0.184(6) -0.012(4) 0.016(4) 0.010(3)
C7 0.0628(18) 0.0872(19) 0.0611(18) 0.0098(15) 0.0050(15) 0.0137(15)
C8 0.0399(14) 0.0844(19) 0.0576(17) -0.0059(13) 0.0023(13) 0.0054(12)
C9 0.0344(12) 0.0738(16) 0.0452(14) 0.0080(12) 0.0051(10) -0.0018(11)
C10 0.0485(15) 0.099(2) 0.0491(17) 0.0004(15) -0.0062(13) 0.0105(15)
C11 0.0512(16) 0.086(2) 0.0585(18) -0.0043(15) 0.0052(13) 0.0080(14)
C12 0.0399(13) 0.0702(17) 0.0604(17) 0.0104(14) 0.0010(12) -0.0017(12)
C13 0.0586(17) 0.085(2) 0.0517(17) 0.0035(15) -0.0075(13) 0.0030(15)
C14 0.0549(16) 0.0792(19) 0.0498(16) -0.0017(14) 0.0023(13) 0.0083(14)
C15 0.0534(16) 0.075(2) 0.0688(18) 0.0062(14) -0.0021(13) -0.0010(15)
C16 0.0501(15) 0.0670(16) 0.0678(18) 0.0042(13) 0.0223(13) 0.0027(12)
C17 0.082(2) 0.091(2) 0.065(2) 0.0017(15) 0.0290(18) -0.0062(19)
C18 0.144(4) 0.085(2) 0.082(3) 0.0009(18) 0.056(3) -0.004(2)
C19 0.120(4) 0.089(3) 0.139(4) 0.000(2) 0.089(4) -0.010(2)
C20 0.077(3) 0.088(2) 0.141(4) 0.005(2) 0.063(3) -0.0001(19)
C21 0.0500(16) 0.0698(18) 0.109(2) 0.0030(15) 0.0355(16) 0.0022(13)
C22 0.0376(13) 0.0653(15) 0.0657(16) 0.0003(13) 0.0048(12) 0.0041(12)
C23 0.0371(13) 0.0728(17) 0.0687(17) -0.0013(13) -0.0001(12) 0.0036(12)
C24 0.0496(16) 0.0781(19) 0.092(2) 0.0040(16) -0.0066(16) -0.0066(14)
C25 0.057(2) 0.097(2) 0.116(3) -0.002(2) -0.021(2) -0.0163(18)
C26 0.062(2) 0.092(2) 0.101(3) -0.010(2) -0.028(2) 0.0112(17)
C27 0.067(2) 0.124(3) 0.071(2) -0.0049(19) -0.0040(18) 0.0173(19)
C28 0.0444(16) 0.115(2) 0.073(2) -0.0027(17) -0.0024(15) 0.0073(17)
C29 0.0410(14) 0.0777(19) 0.0699(18) -0.0007(15) 0.0057(13) -0.0151(14)
C30 0.065(2) 0.093(3) 0.105(3) -0.011(2) 0.0272(19) -0.0201(19)
C31 0.094(3) 0.148(4) 0.103(4) -0.029(3) 0.045(3) -0.059(3)
C32 0.123(4) 0.179(6) 0.086(4) 0.010(4) 0.007(3) -0.083(4)
C33 0.099(3) 0.110(3) 0.103(3) 0.033(3) -0.016(2) -0.038(2)
C34 0.0656(19) 0.083(2) 0.079(2) 0.009(2) -0.0014(17) -0.0146(17)

loop_
_atom_type_symbol
_atom_type_description
_atom_type_scat_dispersion_real
_atom_type_scat_dispersion_imag
_atom_type_scat_source
C C 0.0033 0.0016 'International Tables Vol C Tables 4.2.6.8 and 6.1.1.4'
H H 0.0000 0.0000 'International Tables Vol C Tables 4.2.6.8 and 6.1.1.4'
N N 0.0061 0.0033 'International Tables Vol C Tables 4.2.6.8 and 6.1.1.4'
Br Br -0.2901 2.4595 'International Tables Vol C Tables 4.2.6.8 and 6.1.1.4'

loop_
_geom_angle_atom_site_label_1
_geom_angle_atom_site_label_2
_geom_angle_atom_site_label_3
_geom_angle
C22 N1 C1 119.8(2)
N1 C1 C9 111.9(2)
N1 C1 C2 109.4(2)
C9 C1 C2 111.11(18)
C16 C2 C1 114.8(2)
C16 C2 C3 112.20(19)
C1 C2 C3 111.80(19)
C8 C3 C7 106.1(2)
C8 C3 C4 107.1(2)
C7 C3 C4 108.2(2)
C8 C3 C2 109.59(19)
C7 C3 C2 114.1(2)
C4 C3 C2 111.5(2)
C5 C4 C3 112.9(3)
C6 C5 C4 126.0(6)
N2 C7 C3 173.0(3)
N3 C8 C3 177.8(3)
C10 C9 C14 118.2(2)
C10 C9 C1 122.3(2)
C14 C9 C1 119.4(2)
C11 C10 C9 121.0(2)
C10 C11 C12 119.9(3)
C13 C12 C11 120.1(2)
C13 C12 C15 120.8(2)
C11 C12 C15 119.1(2)
C12 C13 C14 119.1(2)
C9 C14 C13 121.6(3)
N4 C15 C12 178.0(3)
C17 C16 C21 116.7(3)
C17 C16 C2 121.9(2)
C21 C16 C2 121.4(2)
C16 C17 C18 121.7(4)
C19 C18 C17 119.2(4)
C20 C19 C18 121.1(4)
C19 C20 C21 120.2(4)
C20 C21 C16 121.0(4)
C20 C21 Br 116.7(3)
C16 C21 Br 122.3(2)
N1 C22 C23 117.0(2)
N1 C22 C29 123.9(2)
C23 C22 C29 119.2(2)
C28 C23 C24 117.8(3)
C28 C23 C22 120.6(2)
C24 C23 C22 121.6(3)
C25 C24 C23 120.2(3)
C26 C25 C24 120.8(3)
C25 C26 C27 120.1(3)
C26 C27 C28 119.2(4)
C23 C28 C27 121.9(3)
C34 C29 C30 118.1(3)
C34 C29 C22 120.0(3)
C30 C29 C22 121.8(3)
C31 C30 C29 120.4(4)
C32 C31 C30 119.5(5)
C31 C32 C33 121.9(5)
C32 C33 C34 119.1(5)
C29 C34 C33 121.0(4)

loop_
_geom_bond_atom_site_label_1
_geom_bond_atom_site_label_2
_geom_bond_distance
Br C21 1.891(3)
N1 C22 1.286(3)
N1 C1 1.463(3)
N2 C7 1.140(3)
N3 C8 1.132(3)
N4 C15 1.134(3)
C1 C9 1.526(3)
C1 C2 1.546(3)
C2 C16 1.512(3)
C2 C3 1.575(3)
C3 C8 1.487(4)
C3 C7 1.488(4)
C3 C4 1.558(4)
C4 C5 1.498(5)
C5 C6 1.240(6)
C9 C10 1.382(3)
C9 C14 1.385(3)
C10 C11 1.382(4)
C11 C12 1.383(3)
C12 C13 1.382(3)
C12 C15 1.447(4)
C13 C14 1.387(3)
C16 C17 1.386(4)
C16 C21 1.408(4)
C17 C18 1.392(4)
C18 C19 1.374(6)
C19 C20 1.340(6)
C20 C21 1.389(5)
C22 C23 1.488(3)
C22 C29 1.493(3)
C23 C28 1.379(4)
C23 C24 1.398(4)
C24 C25 1.385(4)
C25 C26 1.363(4)
C26 C27 1.377(5)
C27 C28 1.386(4)
C29 C34 1.375(4)
C29 C30 1.392(4)
C30 C31 1.385(6)
C31 C32 1.342(7)
C32 C33 1.359(7)
C33 C34 1.381(5)
